data_7217229
loop_
_publ_author_name
'Li, Xinxiong'
'Gong, Yaqiong'
'Zhao, Huaixia'
'Wang, Ruihu'

_publ_section_title
;
 Solvent-mediated crystal-to-crystal transformations from a cationic
 homometallic metal--organic framework to heterometallic frameworks
;
_journal_issue 37
_journal_name_full CrystEngComm
_journal_page_first 8818
_journal_paper_doi 10.1039/C4CE01035C
_journal_volume 16
_journal_year 2014
_chemical_formula_sum 'C24 H36 Ag9 Cr8 F6 N36 O34 P'
_chemical_formula_weight 2904.69
_chemical_name_systematic
; 
 ? 
;
_space_group_IT_number 2
_symmetry_cell_setting triclinic
_symmetry_space_group_name_Hall '-P 1'
_symmetry_space_group_name_H-M 'P -1'
_atom_sites_solution_hydrogens geom
_atom_sites_solution_primary direct
_atom_sites_solution_secondary difmap
_audit_creation_method SHELXL-97
_cell_angle_alpha 118.924(8)
_cell_angle_beta 102.910(15)
_cell_angle_gamma 99.902(12)
_cell_formula_units_Z 1
_cell_length_a 12.83740(10)
_cell_length_b 13.000
_cell_length_c 13.2175(5)
_cell_measurement_temperature 293(2)
_cell_volume 1777.6(3)
_computing_cell_refinement 'Bruker XSCANS'
_computing_data_collection 'Bruker XSCANS'
_computing_data_reduction 'Bruker SHELXTL'
_computing_molecular_graphics 'Bruker SHELXTL'
_computing_publication_material 'Bruker SHELXTL'
_computing_structure_refinement 'SHELXL-97 (Sheldrick, 1997)'
_computing_structure_solution 'SHELXS-97 (Sheldrick, 1990)'
_diffrn_ambient_temperature 293(2)
_diffrn_detector_area_resol_mean none
_diffrn_measured_fraction_theta_full 0.917
_diffrn_measured_fraction_theta_max 0.917
_diffrn_measurement_method none
_diffrn_radiation_monochromator graphite
_diffrn_radiation_source 'fine-focus sealed tube'
_diffrn_radiation_type MoK\a
_diffrn_radiation_wavelength 0.71073
_diffrn_reflns_av_R_equivalents 0.0141
_diffrn_reflns_av_sigmaI/netI 0.0219
_diffrn_reflns_limit_h_max 16
_diffrn_reflns_limit_h_min -16
_diffrn_reflns_limit_k_max 16
_diffrn_reflns_limit_k_min -12
_diffrn_reflns_limit_l_max 16
_diffrn_reflns_limit_l_min -17
_diffrn_reflns_number 13549
_diffrn_reflns_theta_full 27.48
_diffrn_reflns_theta_max 27.48
_diffrn_reflns_theta_min 2.05
_diffrn_standards_interval_count none
_diffrn_standards_number none
_exptl_absorpt_coefficient_mu 3.730
_exptl_absorpt_correction_T_max 0.9359
_exptl_absorpt_correction_T_min 0.4941
_exptl_absorpt_correction_type empirical
_exptl_absorpt_process_details 'SADABS (Sheldrick, 1996)'
_exptl_crystal_colour red
_exptl_crystal_density_diffrn 2.713
_exptl_crystal_density_method 'not measured'
_exptl_crystal_description Block
_exptl_crystal_F_000 1388
_exptl_crystal_size_max 0.22
_exptl_crystal_size_mid 0.20
_exptl_crystal_size_min 0.02
_refine_diff_density_max 2.190
_refine_diff_density_min -1.442
_refine_diff_density_rms 0.114
_refine_ls_extinction_method none
_refine_ls_goodness_of_fit_ref 1.061
_refine_ls_hydrogen_treatment mixed
_refine_ls_matrix_type full
_refine_ls_number_parameters 535
_refine_ls_number_reflns 7474
_refine_ls_number_restraints 0
_refine_ls_restrained_S_all 1.061
_refine_ls_R_factor_all 0.0346
_refine_ls_R_factor_gt 0.0321
_refine_ls_shift/su_max 0.002
_refine_ls_shift/su_mean 0.000
_refine_ls_structure_factor_coef Fsqd
_refine_ls_weighting_details 'calc w=1/[\s^2^(Fo^2^)+(0.0503P)^2^+3.1080P] where P=(Fo^2^+2Fc^2^)/3'
_refine_ls_weighting_scheme calc
_refine_ls_wR_factor_gt 0.0859
_refine_ls_wR_factor_ref 0.0877
_reflns_number_gt 6969
_reflns_number_total 7474
_reflns_threshold_expression >2sigma(I)
_cod_data_source_file c4ce01035c2.cif
_cod_data_source_block a
_cod_depositor_comments 'Adding full bibliography for 7217228--7217229.cif.'
_cod_original_cell_volume 1777.59(7)
_cod_original_sg_symbol_H-M P-1
_cod_database_code 7217229

loop_
_symmetry_equiv_pos_as_xyz
'x, y, z'
'-x, -y, -z'

loop_
_atom_site_label
_atom_site_type_symbol
_atom_site_fract_x
_atom_site_fract_y
_atom_site_fract_z
_atom_site_U_iso_or_equiv
_atom_site_adp_type
_atom_site_occupancy
_atom_site_symmetry_multiplicity
_atom_site_calc_flag
_atom_site_refinement_flags
Ag1 Ag 1.72776(3) 0.60773(3) 0.76173(2) 0.02908(8) Uani 1 1 d .
Ag2 Ag 2.5000 0.5000 1.0000 0.03458(11) Uani 1 2 d S
Ag3 Ag 1.73033(3) 0.28237(3) 0.60865(3) 0.03045(8) Uani 1 1 d .
Ag4 Ag 1.74916(3) 0.44479(3) 0.94949(3) 0.02993(9) Uani 1 1 d .
Ag5 Ag 1.96829(3) 0.31950(3) 0.54567(3) 0.04473(10) Uani 1 1 d .
Cr1 Cr 2.46148(5) 0.27004(6) 0.66572(6) 0.02776(14) Uani 1 1 d .
Cr2 Cr 2.19825(5) 0.20761(6) 0.53240(6) 0.02568(13) Uani 1 1 d .
Cr3 Cr 1.99090(5) 0.64405(6) 0.68755(6) 0.02996(14) Uani 1 1 d .
Cr4 Cr 1.98514(5) 0.51332(7) 0.83704(6) 0.03121(15) Uani 1 1 d .
N1 N 1.5583(3) -0.2573(3) 0.6692(3) 0.0366(8) Uani 1 1 d .
N2 N 1.6697(3) -0.2307(3) 0.7389(4) 0.0339(8) Uani 1 1 d .
N3 N 1.7693(3) 0.9450(3) 1.2461(3) 0.0243(6) Uani 1 1 d .
N4 N 1.6584(3) -0.0727(3) 0.7264(3) 0.0247(6) Uani 1 1 d .
N5 N 1.6859(3) 0.0429(3) 0.7429(3) 0.0247(6) Uani 1 1 d .
N6 N 1.7266(3) 0.1870(3) 0.7058(3) 0.0233(6) Uani 1 1 d .
N7 N 1.6882(3) 0.4823(3) 0.5569(3) 0.0245(6) Uani 1 1 d .
N8 N 1.7169(3) 0.2395(3) 0.8212(3) 0.0266(7) Uani 1 1 d .
N9 N 1.7544(3) 0.8313(3) 1.1431(3) 0.0232(6) Uani 1 1 d .
N10 N 1.7094(3) 0.3695(3) 0.5028(3) 0.0220(6) Uani 1 1 d .
N11 N 1.6763(2) 0.4223(3) 0.3701(2) 0.0190(6) Uani 1 1 d .
N12 N 1.7441(3) 0.6398(3) 1.0259(3) 0.0235(6) Uani 1 1 d .
N13 N 1.7191(3) 0.6877(3) 0.9527(3) 0.0256(6) Uani 1 1 d .
N14 N 1.6565(2) 0.4179(3) 0.2606(2) 0.0186(6) Uani 1 1 d .
N15 N 1.8492(3) 1.1319(3) 1.4059(3) 0.0313(7) Uani 1 1 d .
N16 N 1.7369(3) 1.0913(3) 1.3949(3) 0.0329(7) Uani 1 1 d .
N17 N 1.5771(3) 0.4244(3) 0.1035(3) 0.0291(7) Uani 1 1 d .
N18 N 1.6838(3) 0.4187(4) 0.1057(3) 0.0325(8) Uani 1 1 d .
C1 C 1.6920(4) 0.1516(4) 0.8413(3) 0.0313(8) Uani 1 1 d .
H1A H 1.6802 0.1616 0.9120 0.038 Uiso 1 1 calc R
C2 C 1.7251(3) 0.8027(3) 1.0247(3) 0.0265(8) Uani 1 1 d .
H2A H 1.7116 0.8562 0.9995 0.032 Uiso 1 1 calc R
C3 C 1.7280(3) -0.1215(4) 0.7704(4) 0.0327(9) Uani 1 1 d .
H3A H 1.8051 -0.0825 0.8159 0.039 Uiso 1 1 calc R
C4 C 1.7072(3) 0.0691(3) 0.6602(3) 0.0249(7) Uani 1 1 d .
H4A H 1.7079 0.0117 0.5832 0.030 Uiso 1 1 calc R
C5 C 1.7655(3) 0.7279(3) 1.1398(3) 0.0249(7) Uani 1 1 d .
H5A H 1.7852 0.7212 1.2079 0.030 Uiso 1 1 calc R
C6 C 1.5543(4) -0.1609(4) 0.6640(4) 0.0350(9) Uani 1 1 d .
H6A H 1.4898 -0.1533 0.6235 0.042 Uiso 1 1 calc R
C7 C 1.7009(3) 0.3347(3) 0.3898(3) 0.0213(7) Uani 1 1 d .
H7A H 1.7102 0.2622 0.3325 0.026 Uiso 1 1 calc R
C8 C 1.6692(3) 0.5123(3) 0.4760(3) 0.0231(7) Uani 1 1 d .
H8A H 1.6533 0.5838 0.4883 0.028 Uiso 1 1 calc R
C9 C 1.8674(3) 1.0434(3) 1.3163(3) 0.0302(8) Uani 1 1 d .
H9A H 1.9354 1.0465 1.3023 0.036 Uiso 1 1 calc R
C10 C 1.6916(3) 0.9792(4) 1.2984(4) 0.0297(8) Uani 1 1 d .
H10A H 1.6170 0.9296 1.2692 0.036 Uiso 1 1 calc R
C11 C 1.5622(3) 0.4229(4) 0.1963(3) 0.0279(8) Uani 1 1 d .
H11A H 1.4968 0.4249 0.2155 0.034 Uiso 1 1 calc R
C12 C 1.7312(3) 0.4171(5) 0.2022(4) 0.0325(9) Uani 1 1 d .
H12A H 1.8043 0.4156 0.2273 0.039 Uiso 1 1 calc R
O1 O 2.0240(5) 0.4029(7) 0.8332(7) 0.107(2) Uani 1 1 d .
O2 O 2.0655(4) 0.6411(6) 0.9595(4) 0.108(2) Uani 1 1 d .
O3 O 2.1569(3) 0.3096(4) 0.6302(3) 0.0521(9) Uani 1 1 d .
O4 O 2.5734(3) 0.3781(3) 0.7017(4) 0.0504(9) Uani 1 1 d .
O5 O 2.3444(3) 0.2746(4) 0.5664(4) 0.0520(9) Uani 1 1 d .
O6 O 1.9270(3) 0.5862(3) 0.5417(3) 0.0445(8) Uani 1 1 d .
O7 O 2.4744(3) 0.1354(3) 0.5914(3) 0.0520(9) Uani 1 1 d .
O8 O 1.9212(3) 0.7173(3) 0.7701(3) 0.0453(8) Uani 1 1 d .
O9 O 2.1183(3) 0.7339(3) 0.7380(4) 0.0484(8) Uani 1 1 d .
O10 O 1.8540(2) 0.4927(3) 0.8250(3) 0.0391(7) Uani 1 1 d .
O11 O 2.1802(3) 0.0879(3) 0.5429(3) 0.0453(8) Uani 1 1 d .
O12 O 2.4369(3) 0.2920(3) 0.7884(3) 0.0469(8) Uani 1 1 d .
O13 O 2.1313(3) 0.1662(3) 0.3940(3) 0.0457(8) Uani 1 1 d .
O14 O 2.0004(2) 0.5156(3) 0.7059(2) 0.0301(6) Uani 1 1 d .
P1 P 1.5000 1.0000 1.0000 0.0341(3) Uani 1 2 d S
F1 F 1.5627(10) 1.0418(16) 1.1264(7) 0.282(8) Uani 1 1 d .
F2 F 1.4824(9) 0.8747(8) 0.9706(17) 0.295(9) Uani 1 1 d .
F3 F 1.6112(5) 0.9952(7) 0.9715(7) 0.129(2) Uani 1 1 d .
O1W O 2.0370(7) 0.8774(7) 1.1123(7) 0.149(3) Uani 1 1 d .
H1WA H 2.0978 0.9100 1.1077 0.179 Uiso 1 1 d R
H1WB H 2.0339 0.8950 1.1822 0.179 Uiso 1 1 d R
O2W O 1.9014(7) 1.0118(7) 1.0612(7) 0.152(4) Uani 1 1 d .
H2WA H 1.9012 1.0504 1.0245 0.182 Uiso 1 1 d R
H2WB H 1.8898 1.0427 1.1292 0.182 Uiso 1 1 d R
O3W O 2.0164(4) -0.1304(5) 0.3134(6) 0.107(2) Uani 1 1 d .
H3WA H 2.0453 -0.1841 0.2735 0.128 Uiso 1 1 d R
H3WB H 1.9469 -0.1528 0.3037 0.128 Uiso 1 1 d R

loop_
_atom_site_aniso_label
_atom_site_aniso_U_11
_atom_site_aniso_U_22
_atom_site_aniso_U_33
_atom_site_aniso_U_23
_atom_site_aniso_U_13
_atom_site_aniso_U_12
Ag1 0.04142(16) 0.03113(16) 0.01821(13) 0.01304(12) 0.01347(11) 0.01707(13)
Ag2 0.0411(2) 0.0400(2) 0.0274(2) 0.02469(19) 0.00278(16) 0.01600(19)
Ag3 0.04167(16) 0.03489(17) 0.03006(15) 0.02695(14) 0.01421(12) 0.01505(13)
Ag4 0.04780(17) 0.01651(14) 0.02928(15) 0.01196(12) 0.01997(12) 0.01228(12)
Ag5 0.0517(2) 0.02462(17) 0.03578(18) 0.00504(14) 0.01289(15) 0.00322(14)
Cr1 0.0248(3) 0.0270(3) 0.0285(3) 0.0140(3) 0.0081(2) 0.0069(2)
Cr2 0.0306(3) 0.0277(3) 0.0270(3) 0.0186(3) 0.0118(2) 0.0141(2)
Cr3 0.0288(3) 0.0305(3) 0.0400(3) 0.0235(3) 0.0163(3) 0.0114(3)
Cr4 0.0253(3) 0.0464(4) 0.0285(3) 0.0247(3) 0.0098(2) 0.0121(3)
N1 0.0402(18) 0.0226(16) 0.0427(19) 0.0192(16) 0.0096(15) 0.0032(14)
N2 0.0417(18) 0.0268(17) 0.046(2) 0.0268(16) 0.0180(15) 0.0149(15)
N3 0.0342(15) 0.0138(13) 0.0188(13) 0.0047(11) 0.0098(11) 0.0074(12)
N4 0.0298(15) 0.0164(14) 0.0281(15) 0.0137(12) 0.0078(12) 0.0059(12)
N5 0.0346(16) 0.0152(14) 0.0231(14) 0.0110(12) 0.0088(12) 0.0058(12)
N6 0.0330(15) 0.0190(14) 0.0202(13) 0.0114(12) 0.0106(11) 0.0100(12)
N7 0.0380(16) 0.0189(14) 0.0176(13) 0.0107(12) 0.0095(12) 0.0096(12)
N8 0.0433(18) 0.0190(15) 0.0187(13) 0.0114(12) 0.0113(12) 0.0091(13)
N9 0.0359(16) 0.0136(13) 0.0178(13) 0.0065(11) 0.0092(11) 0.0099(12)
N10 0.0332(15) 0.0181(14) 0.0194(13) 0.0133(12) 0.0083(11) 0.0107(12)
N11 0.0252(13) 0.0209(14) 0.0149(12) 0.0125(11) 0.0068(10) 0.0081(11)
N12 0.0366(16) 0.0183(14) 0.0191(13) 0.0115(12) 0.0119(12) 0.0101(12)
N13 0.0406(17) 0.0190(14) 0.0189(13) 0.0115(12) 0.0091(12) 0.0115(13)
N14 0.0211(12) 0.0233(14) 0.0168(12) 0.0149(11) 0.0065(10) 0.0074(11)
N15 0.0443(18) 0.0182(15) 0.0271(15) 0.0097(13) 0.0144(14) 0.0070(13)
N16 0.0474(19) 0.0234(16) 0.0309(16) 0.0134(14) 0.0195(15) 0.0156(15)
N17 0.0330(16) 0.0396(19) 0.0246(15) 0.0227(15) 0.0099(12) 0.0178(14)
N18 0.0341(16) 0.054(2) 0.0305(16) 0.0319(17) 0.0183(13) 0.0240(16)
C1 0.050(2) 0.0213(18) 0.0223(17) 0.0114(15) 0.0157(16) 0.0099(16)
C2 0.041(2) 0.0209(17) 0.0192(16) 0.0118(14) 0.0099(14) 0.0124(15)
C3 0.0316(19) 0.030(2) 0.043(2) 0.0257(19) 0.0093(16) 0.0104(16)
C4 0.0353(18) 0.0178(16) 0.0207(16) 0.0098(14) 0.0092(14) 0.0096(14)
C5 0.0385(19) 0.0216(17) 0.0194(15) 0.0135(14) 0.0112(14) 0.0118(15)
C6 0.0327(19) 0.027(2) 0.039(2) 0.0195(18) 0.0029(16) 0.0043(16)
C7 0.0282(16) 0.0205(16) 0.0197(15) 0.0134(13) 0.0086(12) 0.0099(13)
C8 0.0366(18) 0.0169(16) 0.0189(15) 0.0114(13) 0.0103(13) 0.0097(14)
C9 0.0346(19) 0.0196(18) 0.0277(18) 0.0079(15) 0.0122(15) 0.0041(15)
C10 0.038(2) 0.0224(18) 0.0309(18) 0.0141(16) 0.0144(15) 0.0134(16)
C11 0.0236(16) 0.044(2) 0.0256(17) 0.0238(17) 0.0095(13) 0.0158(16)
C12 0.0281(18) 0.059(3) 0.037(2) 0.039(2) 0.0192(16) 0.0236(18)
O1 0.132(5) 0.178(6) 0.183(6) 0.169(6) 0.119(5) 0.125(5)
O2 0.060(3) 0.138(5) 0.032(2) 0.008(3) -0.0035(18) -0.026(3)
O3 0.075(2) 0.055(2) 0.0417(18) 0.0265(17) 0.0278(17) 0.045(2)
O4 0.0325(15) 0.0447(19) 0.067(2) 0.0288(18) 0.0170(15) 0.0030(14)
O5 0.0348(16) 0.075(3) 0.073(2) 0.062(2) 0.0145(16) 0.0147(16)
O6 0.0472(18) 0.055(2) 0.0463(18) 0.0357(17) 0.0178(14) 0.0223(16)
O7 0.0417(17) 0.0357(18) 0.050(2) 0.0065(15) 0.0075(15) 0.0150(14)
O8 0.0461(18) 0.0407(18) 0.061(2) 0.0290(17) 0.0290(16) 0.0220(15)
O9 0.0346(16) 0.0453(19) 0.072(2) 0.0383(19) 0.0194(15) 0.0068(14)
O10 0.0332(14) 0.0541(19) 0.0391(16) 0.0297(15) 0.0179(12) 0.0141(14)
O11 0.058(2) 0.0392(18) 0.059(2) 0.0382(17) 0.0242(16) 0.0195(15)
O12 0.057(2) 0.0438(19) 0.0320(15) 0.0173(14) 0.0175(14) 0.0080(15)
O13 0.0504(18) 0.056(2) 0.0316(15) 0.0263(15) 0.0109(13) 0.0174(16)
O14 0.0384(14) 0.0278(14) 0.0300(13) 0.0171(12) 0.0170(11) 0.0133(12)
P1 0.0420(8) 0.0340(8) 0.0301(7) 0.0183(6) 0.0140(6) 0.0166(6)
F1 0.276(12) 0.49(2) 0.077(4) 0.119(8) 0.046(6) 0.241(13)
F2 0.228(10) 0.131(7) 0.64(3) 0.244(13) 0.231(15) 0.100(7)
F3 0.103(4) 0.180(6) 0.199(7) 0.137(6) 0.104(4) 0.087(4)
O1W 0.131(6) 0.117(6) 0.103(5) 0.013(4) 0.026(4) -0.002(5)
O2W 0.190(8) 0.090(5) 0.100(5) 0.022(4) 0.052(5) -0.025(5)
O3W 0.063(3) 0.069(3) 0.146(6) 0.037(4) 0.024(3) 0.012(2)

loop_
_atom_type_symbol
_atom_type_description
_atom_type_scat_dispersion_real
_atom_type_scat_dispersion_imag
_atom_type_scat_source
C C 0.0033 0.0016 'International Tables Vol C Tables 4.2.6.8 and 6.1.1.4'
H H 0.0000 0.0000 'International Tables Vol C Tables 4.2.6.8 and 6.1.1.4'
N N 0.0061 0.0033 'International Tables Vol C Tables 4.2.6.8 and 6.1.1.4'
O O 0.0106 0.0060 'International Tables Vol C Tables 4.2.6.8 and 6.1.1.4'
Ag Ag -0.8971 1.1015 'International Tables Vol C Tables 4.2.6.8 and 6.1.1.4'
Cr Cr 0.3209 0.6236 'International Tables Vol C Tables 4.2.6.8 and 6.1.1.4'
P P 0.1023 0.0942 'International Tables Vol C Tables 4.2.6.8 and 6.1.1.4'
F F 0.0171 0.0103 'International Tables Vol C Tables 4.2.6.8 and 6.1.1.4'

loop_
_geom_angle_atom_site_label_1
_geom_angle_atom_site_label_2
_geom_angle_atom_site_label_3
_geom_angle
_geom_angle_site_symmetry_1
_geom_angle_site_symmetry_3
N7 Ag1 N13 162.24(12) . .
N7 Ag1 N2 92.36(12) . 1_565
N13 Ag1 N2 93.30(12) . 1_565
N7 Ag1 O8 86.04(12) . .
N13 Ag1 O8 111.29(12) . .
N2 Ag1 O8 83.94(11) 1_565 .
N17 Ag2 N17 180.00(13) 2_966 1_656
N17 Ag2 O12 86.78(12) 2_966 .
N17 Ag2 O12 93.22(12) 1_656 .
N17 Ag2 O12 93.22(12) 2_966 2_:67
N17 Ag2 O12 86.78(12) 1_656 2_:67
O12 Ag2 O12 180.000(1) . 2_:67
N6 Ag3 N10 172.33(12) . .
N6 Ag3 Ag5 112.89(8) . .
N10 Ag3 Ag5 74.15(8) . .
N12 Ag4 N8 162.69(12) . .
N12 Ag4 N18 95.08(12) . 1_556
N8 Ag4 N18 93.98(12) . 1_556
N12 Ag4 O10 83.67(11) . .
N8 Ag4 O10 90.23(11) . .
N18 Ag4 O10 168.69(11) 1_556 .
N15 Ag5 O14 148.44(12) 1_544 .
N15 Ag5 O6 113.16(12) 1_544 2_966
O14 Ag5 O6 88.03(11) . 2_966
N15 Ag5 O3 110.29(13) 1_544 .
O14 Ag5 O3 95.17(11) . .
O6 Ag5 O3 81.76(12) 2_966 .
N15 Ag5 Ag3 70.32(9) 1_544 .
O14 Ag5 Ag3 78.80(7) . .
O6 Ag5 Ag3 143.70(8) 2_966 .
O3 Ag5 Ag3 132.63(9) . .
O7 Cr1 O4 110.97(19) . .
O7 Cr1 O12 109.5(2) . .
O4 Cr1 O12 110.80(19) . .
O7 Cr1 O5 107.92(19) . .
O4 Cr1 O5 107.91(18) . .
O12 Cr1 O5 109.63(18) . .
O13 Cr2 O11 109.9(2) . .
O13 Cr2 O3 111.19(19) . .
O11 Cr2 O3 109.87(19) . .
O13 Cr2 O5 107.62(18) . .
O11 Cr2 O5 109.29(18) . .
O3 Cr2 O5 108.9(2) . .
O9 Cr3 O8 110.24(19) . .
O9 Cr3 O6 111.83(19) . .
O8 Cr3 O6 111.59(19) . .
O9 Cr3 O14 106.90(16) . .
O8 Cr3 O14 108.27(16) . .
O6 Cr3 O14 107.81(16) . .
O1 Cr4 O2 109.7(4) . .
O1 Cr4 O10 112.0(3) . .
O2 Cr4 O10 111.2(2) . .
O1 Cr4 O14 106.7(2) . .
O2 Cr4 O14 108.8(2) . .
O10 Cr4 O14 108.25(15) . .
C6 N1 N2 106.8(3) . .
C3 N2 N1 108.2(3) . .
C3 N2 Ag1 131.4(3) . 1_545
N1 N2 Ag1 120.0(2) . 1_545
C10 N3 C9 106.9(3) . .
C10 N3 N9 127.2(3) . .
C9 N3 N9 125.9(3) . .
C6 N4 C3 105.9(3) . .
C6 N4 N5 126.3(3) . .
C3 N4 N5 127.8(3) . .
C1 N5 C4 106.4(3) . .
C1 N5 N4 127.2(3) . .
C4 N5 N4 126.4(3) . .
C4 N6 N8 107.5(3) . .
C4 N6 Ag3 127.8(2) . .
N8 N6 Ag3 123.0(2) . .
C8 N7 N10 107.8(3) . .
C8 N7 Ag1 126.8(2) . .
N10 N7 Ag1 123.6(2) . .
C1 N8 N6 107.8(3) . .
C1 N8 Ag4 128.2(2) . .
N6 N8 Ag4 123.9(2) . .
C5 N9 C2 107.0(3) . .
C5 N9 N3 127.2(3) . .
C2 N9 N3 125.7(3) . .
C7 N10 N7 107.7(3) . .
C7 N10 Ag3 134.3(3) . .
N7 N10 Ag3 117.6(2) . .
C7 N11 C8 107.3(3) . .
C7 N11 N14 126.3(3) . .
C8 N11 N14 126.3(3) . .
C5 N12 N13 107.6(3) . .
C5 N12 Ag4 129.3(3) . .
N13 N12 Ag4 123.1(2) . .
C2 N13 N12 107.9(3) . .
C2 N13 Ag1 123.9(3) . .
N12 N13 Ag1 125.1(2) . .
C11 N14 C12 106.7(3) . .
C11 N14 N11 126.5(3) . .
C12 N14 N11 126.6(3) . .
C9 N15 N16 108.7(3) . .
C9 N15 Ag5 126.8(3) . 1_566
N16 N15 Ag5 124.4(2) . 1_566
C10 N16 N15 106.8(3) . .
C11 N17 N18 108.2(3) . .
C11 N17 Ag2 130.9(3) . 1_454
N18 N17 Ag2 116.4(2) . 1_454
C12 N18 N17 107.4(3) . .
C12 N18 Ag4 135.7(3) . 1_554
N17 N18 Ag4 116.2(2) . 1_554
N8 C1 N5 109.1(3) . .
N13 C2 N9 108.5(3) . .
N2 C3 N4 109.1(4) . .
N6 C4 N5 109.2(3) . .
N12 C5 N9 108.9(3) . .
N1 C6 N4 110.0(4) . .
N10 C7 N11 108.4(3) . .
N7 C8 N11 108.8(3) . .
N15 C9 N3 108.0(3) . .
N16 C10 N3 109.6(4) . .
N17 C11 N14 108.9(3) . .
N18 C12 N14 108.8(3) . .
Cr2 O3 Ag5 116.38(19) . .
Cr2 O5 Cr1 126.85(19) . .
Cr3 O6 Ag5 114.02(18) . 2_966
Cr3 O8 Ag1 123.51(18) . .
Cr4 O10 Ag4 129.90(17) . .
Cr1 O12 Ag2 127.53(18) . .
Cr4 O14 Cr3 122.42(15) . .
Cr4 O14 Ag5 110.44(14) . .
Cr3 O14 Ag5 123.65(14) . .
F2 P1 F2 180.00(19) . 2_877
F2 P1 F1 87.2(8) . .
F2 P1 F1 92.8(8) 2_877 .
F2 P1 F1 92.8(8) . 2_877
F2 P1 F1 87.2(8) 2_877 2_877
F1 P1 F1 179.999(6) . 2_877
F2 P1 F3 93.0(5) . 2_877
F2 P1 F3 87.0(5) 2_877 2_877
F1 P1 F3 91.2(5) . 2_877
F1 P1 F3 88.8(5) 2_877 2_877
F2 P1 F3 87.0(5) . .
F2 P1 F3 93.0(5) 2_877 .
F1 P1 F3 88.8(5) . .
F1 P1 F3 91.2(5) 2_877 .
F3 P1 F3 179.998(3) 2_877 .

loop_
_geom_bond_atom_site_label_1
_geom_bond_atom_site_label_2
_geom_bond_distance
_geom_bond_site_symmetry_2
Ag1 N7 2.253(3) .
Ag1 N13 2.256(3) .
Ag1 N2 2.472(4) 1_565
Ag1 O8 2.592(3) .
Ag2 N17 2.202(3) 2_966
Ag2 N17 2.202(3) 1_656
Ag2 O12 2.590(3) .
Ag2 O12 2.590(3) 2_:67
Ag3 N6 2.176(3) .
Ag3 N10 2.187(3) .
Ag3 Ag5 3.3579(5) .
Ag4 N12 2.250(3) .
Ag4 N8 2.257(3) .
Ag4 N18 2.536(3) 1_556
Ag4 O10 2.569(3) .
Ag5 N15 2.190(3) 1_544
Ag5 O14 2.276(3) .
Ag5 O6 2.478(3) 2_966
Ag5 O3 2.482(4) .
Cr1 O7 1.602(3) .
Cr1 O4 1.618(3) .
Cr1 O12 1.620(3) .
Cr1 O5 1.791(3) .
Cr2 O13 1.601(3) .
Cr2 O11 1.611(3) .
Cr2 O3 1.613(3) .
Cr2 O5 1.779(3) .
Cr3 O9 1.609(3) .
Cr3 O8 1.620(3) .
Cr3 O6 1.623(3) .
Cr3 O14 1.820(3) .
Cr4 O1 1.580(5) .
Cr4 O2 1.583(5) .
Cr4 O10 1.617(3) .
Cr4 O14 1.800(3) .
N1 C6 1.296(6) .
N1 N2 1.396(5) .
N2 C3 1.292(5) .
N2 Ag1 2.472(4) 1_545
N3 C10 1.355(5) .
N3 C9 1.363(5) .
N3 N9 1.383(4) .
N4 C6 1.359(5) .
N4 C3 1.364(5) .
N4 N5 1.378(4) .
N5 C1 1.354(5) .
N5 C4 1.359(5) .
N6 C4 1.297(5) .
N6 N8 1.385(4) .
N7 C8 1.295(5) .
N7 N10 1.394(4) .
N8 C1 1.298(5) .
N9 C5 1.357(5) .
N9 C2 1.362(5) .
N10 C7 1.306(4) .
N11 C7 1.356(5) .
N11 C8 1.358(4) .
N11 N14 1.383(4) .
N12 C5 1.301(4) .
N12 N13 1.393(4) .
N13 C2 1.303(5) .
N14 C11 1.347(5) .
N14 C12 1.357(4) .
N15 C9 1.296(5) .
N15 N16 1.395(5) .
N15 Ag5 2.190(3) 1_566
N16 C10 1.291(5) .
N17 C11 1.291(5) .
N17 N18 1.379(4) .
N17 Ag2 2.202(3) 1_454
N18 C12 1.297(5) .
N18 Ag4 2.536(3) 1_554
O6 Ag5 2.478(3) 2_966
P1 F2 1.441(7) .
P1 F2 1.441(7) 2_877
P1 F1 1.451(7) .
P1 F1 1.451(7) 2_877
P1 F3 1.560(4) 2_877
P1 F3 1.560(4) .
